data_7060190
loop_
_publ_author_name
'R\"osch, Andreas'
'Seifert, Fabian'
'Vass, Valentin'
'G\"orls, Helmar'
'Kretschmer, Robert'

_publ_section_title
;
 Synthesis, structure, and catalytic activity of dinuclear aluminium
 bis(amidinate) and bis(guanidinate) complexes
;
_journal_issue 2
_journal_name_full 'New Journal of Chemistry'
_journal_page_first 972
_journal_page_last 981
_journal_paper_doi 10.1039/D0NJ05007E
_journal_volume 45
_journal_year 2021
_chemical_formula_moiety 'C42 H60 Al2 I4 N4 [+ solvent]'
_chemical_formula_sum 'C42 H60 Al2 I4 N4'
_chemical_formula_weight 1182.50
_space_group_crystal_system triclinic
_space_group_IT_number 2
_space_group_name_Hall '-P 1'
_space_group_name_H-M_alt 'P -1'
_atom_sites_solution_hydrogens geom
_audit_creation_method SHELXL-2018/3
_audit_update_record
;
2020-10-09 deposited with the CCDC.	2020-11-10 downloaded from the CCDC.
;
_cell_angle_alpha 63.478(3)
_cell_angle_beta 85.190(3)
_cell_angle_gamma 89.826(3)
_cell_formula_units_Z 2
_cell_length_a 9.4936(3)
_cell_length_b 16.5995(4)
_cell_length_c 18.3183(5)
_cell_measurement_reflns_used 10326
_cell_measurement_temperature 123(2)
_cell_measurement_theta_max 25.146
_cell_measurement_theta_min 3.216
_cell_volume 2571.95(14)
_computing_cell_refinement 'CrysAlisPro 1.171.38.43 (Rigaku OD, 2015)'
_computing_data_collection 'CrysAlisPro 1.171.38.43 (Rigaku OD, 2015)'
_computing_data_reduction 'CrysAlisPro 1.171.38.43 (Rigaku OD, 2015)'
_computing_molecular_graphics SHELXTL/PC
_computing_publication_material 'SHELXL-2018/3 (Sheldrick, 2018)'
_computing_structure_refinement 'SHELXL-2018/3 (Sheldrick, 2018)'
_computing_structure_solution 'SHELXS-97 (Sheldrick, 2008)'
_diffrn_ambient_temperature 123(2)
_diffrn_measured_fraction_theta_full 0.994
_diffrn_measured_fraction_theta_max 0.994
_diffrn_measurement_device_type 'Xcalibur, AtlasS2, Gemini ultra'
_diffrn_measurement_method '\w scans'
_diffrn_radiation_type MoK\a
_diffrn_radiation_wavelength 0.71073
_diffrn_reflns_av_R_equivalents 0.0224
_diffrn_reflns_av_unetI/netI 0.0216
_diffrn_reflns_Laue_measured_fraction_full 0.994
_diffrn_reflns_Laue_measured_fraction_max 0.994
_diffrn_reflns_limit_h_max 11
_diffrn_reflns_limit_h_min -11
_diffrn_reflns_limit_k_max 19
_diffrn_reflns_limit_k_min -19
_diffrn_reflns_limit_l_max 21
_diffrn_reflns_limit_l_min -21
_diffrn_reflns_number 10326
_diffrn_reflns_point_group_measured_fraction_full 0.994
_diffrn_reflns_point_group_measured_fraction_max 0.994
_diffrn_reflns_theta_full 25.146
_diffrn_reflns_theta_max 25.146
_diffrn_reflns_theta_min 3.216
_diffrn_source 'micro-focus sealed X-ray tube'
_exptl_absorpt_coefficient_mu 2.487
_exptl_absorpt_correction_T_max 1.00000
_exptl_absorpt_correction_T_min 0.93943
_exptl_absorpt_correction_type multi-scan
_exptl_absorpt_process_details
; 
CrysAlisPro 1.171.38.43 (Rigaku Oxford Diffraction, 2015) 
Numerical absorption correction based on gaussian integration over 
   a multifaceted crystal model 
Empirical absorption correction using spherical harmonics, 
 implemented in SCALE3 ABSPACK scaling algorithm. 
;
_exptl_crystal_colour colourless
_exptl_crystal_density_diffrn 1.527
_exptl_crystal_density_method 'not measured'
_exptl_crystal_description prism
_exptl_crystal_F_000 1156
_exptl_crystal_size_max 0.251
_exptl_crystal_size_mid 0.123
_exptl_crystal_size_min 0.077
_refine_diff_density_max 1.245
_refine_diff_density_min -0.632
_refine_diff_density_rms 0.113
_refine_ls_extinction_method none
_refine_ls_goodness_of_fit_ref 1.030
_refine_ls_hydrogen_treatment constr
_refine_ls_matrix_type full
_refine_ls_number_parameters 484
_refine_ls_number_reflns 10326
_refine_ls_number_restraints 0
_refine_ls_restrained_S_all 1.030
_refine_ls_R_factor_all 0.0335
_refine_ls_R_factor_gt 0.0296
_refine_ls_shift/su_max 0.001
_refine_ls_shift/su_mean 0.000
_refine_ls_structure_factor_coef Fsqd
_refine_ls_weighting_details 'w=1/[\s^2^(Fo^2^)+(0.0623P)^2^] where P=(Fo^2^+2Fc^2^)/3'
_refine_ls_weighting_scheme calc
_refine_ls_wR_factor_gt 0.0844
_refine_ls_wR_factor_ref 0.0854
_reflns_Friedel_coverage 0.000
_reflns_number_gt 9320
_reflns_number_total 10326
_reflns_threshold_expression 'I > 2\s(I)'
_cod_data_source_file d0nj05007e2.cif
_cod_data_source_block FO7097_5d
_cod_depositor_comments 'Adding full bibliography for 7060181--7060191.cif.'
_cod_original_cell_volume 2571.96(14)
_cod_database_code 7060190
_shelx_shelxl_version_number 2018/3
_shelx_space_group_comment
; 
The symmetry employed for this shelxl refinement is uniquely defined 
by the following loop, which should always be used as a source of 
symmetry information in preference to the above space-group names. 
They are only intended as comments. 
;
_shelx_estimated_absorpt_t_min 0.574
_shelx_estimated_absorpt_t_max 0.832

loop_
_space_group_symop_operation_xyz
'x, y, z'
'-x, -y, -z'

loop_
_atom_site_label
_atom_site_type_symbol
_atom_site_fract_x
_atom_site_fract_y
_atom_site_fract_z
_atom_site_U_iso_or_equiv
_atom_site_adp_type
_atom_site_occupancy
_atom_site_site_symmetry_order
_atom_site_calc_flag
_atom_site_refinement_flags_posn
_atom_site_refinement_flags_adp
_atom_site_refinement_flags_occupancy
_atom_site_disorder_assembly
_atom_site_disorder_group
I1 I 0.99752(4) 0.58924(2) 0.23020(2) 0.02998(10) Uani 1 1 d . . . . .
I2 I 1.00088(4) 0.31636(3) 0.38134(2) 0.02808(10) Uani 1 1 d . . . . .
I3 I 0.48232(4) 0.30794(2) 0.76799(2) 0.03216(10) Uani 1 1 d . . . . .
I4 I 0.50395(4) 0.19468(3) 0.60665(2) 0.03264(10) Uani 1 1 d . . . . .
Al1 Al 0.85758(16) 0.44502(10) 0.29097(9) 0.0181(3) Uani 1 1 d . . . . .
Al2 Al 0.63585(17) 0.22934(10) 0.70387(9) 0.0200(3) Uani 1 1 d . . . . .
N1 N 0.7512(5) 0.4211(3) 0.2193(3) 0.0184(9) Uani 1 1 d . . . . .
N2 N 0.6650(4) 0.4371(3) 0.3268(2) 0.0182(9) Uani 1 1 d . . . . .
N3 N 0.8287(4) 0.2562(3) 0.6714(3) 0.0212(9) Uani 1 1 d . . . . .
N4 N 0.7420(4) 0.1350(3) 0.7747(2) 0.0205(9) Uani 1 1 d . . . . .
C1 C 0.7731(5) 0.4276(4) 0.1382(3) 0.0194(10) Uani 1 1 d . . . . .
C2 C 0.7410(6) 0.5079(3) 0.0710(3) 0.0204(11) Uani 1 1 d . . . . .
C3 C 0.7751(6) 0.5159(4) -0.0075(3) 0.0270(12) Uani 1 1 d . . . . .
H3A H 0.755619 0.569974 -0.053698 0.032 Uiso 1 1 calc R U . . .
C4 C 0.8369(7) 0.4467(4) -0.0195(3) 0.0322(14) Uani 1 1 d . . . . .
H4A H 0.858096 0.452958 -0.073404 0.039 Uiso 1 1 calc R U . . .
C5 C 0.8680(6) 0.3676(4) 0.0478(3) 0.0289(13) Uani 1 1 d . . . . .
H5A H 0.910560 0.320111 0.039524 0.035 Uiso 1 1 calc R U . . .
C6 C 0.8371(6) 0.3579(4) 0.1267(3) 0.0258(12) Uani 1 1 d . . . . .
C7 C 0.6721(6) 0.5878(4) 0.0785(3) 0.0237(12) Uani 1 1 d . . . . .
H7A H 0.650458 0.570268 0.138192 0.028 Uiso 1 1 calc R U . . .
C8 C 0.5341(6) 0.6132(4) 0.0383(4) 0.0332(14) Uani 1 1 d . . . . .
H8A H 0.468857 0.560351 0.061011 0.050 Uiso 1 1 calc R U . . .
H8B H 0.553206 0.634356 -0.020932 0.050 Uiso 1 1 calc R U . . .
H8C H 0.491484 0.661210 0.048913 0.050 Uiso 1 1 calc R U . . .
C9 C 0.7744(6) 0.6699(4) 0.0426(4) 0.0316(13) Uani 1 1 d . . . . .
H9A H 0.862726 0.653693 0.069056 0.047 Uiso 1 1 calc R U . . .
H9B H 0.731690 0.718536 0.052260 0.047 Uiso 1 1 calc R U . . .
H9C H 0.794316 0.690118 -0.016408 0.047 Uiso 1 1 calc R U . . .
C10 C 0.8760(7) 0.2714(4) 0.1987(4) 0.0337(14) Uani 1 1 d . . . . .
H10A H 0.839394 0.274184 0.250285 0.040 Uiso 1 1 calc R U . . .
C11 C 0.8098(11) 0.1881(5) 0.1996(5) 0.071(3) Uani 1 1 d . . . . .
H11A H 0.707815 0.195264 0.195572 0.107 Uiso 1 1 calc R U . . .
H11B H 0.826229 0.135313 0.250743 0.107 Uiso 1 1 calc R U . . .
H11C H 0.852484 0.179672 0.152961 0.107 Uiso 1 1 calc R U . . .
C12 C 1.0367(8) 0.2665(6) 0.1976(4) 0.060(2) Uani 1 1 d . . . . .
H12A H 1.074913 0.314741 0.208122 0.090 Uiso 1 1 calc R U . . .
H12B H 1.076745 0.273780 0.143834 0.090 Uiso 1 1 calc R U . . .
H12C H 1.061595 0.207992 0.240090 0.090 Uiso 1 1 calc R U . . .
C13 C 0.6315(5) 0.4156(3) 0.2673(3) 0.0166(10) Uani 1 1 d . . . . .
C14 C 0.4839(5) 0.3795(4) 0.2625(3) 0.0236(11) Uani 1 1 d . . . . .
C15 C 0.3708(6) 0.4472(4) 0.2598(4) 0.0328(14) Uani 1 1 d . . . . .
H15A H 0.356378 0.447141 0.313452 0.049 Uiso 1 1 calc R U . . .
H15B H 0.281748 0.429822 0.246299 0.049 Uiso 1 1 calc R U . . .
H15C H 0.402393 0.507648 0.218044 0.049 Uiso 1 1 calc R U . . .
C16 C 0.4571(7) 0.2906(4) 0.3399(4) 0.0349(14) Uani 1 1 d . . . . .
H16A H 0.459241 0.301453 0.388190 0.052 Uiso 1 1 calc R U . . .
H16B H 0.530631 0.248779 0.340619 0.052 Uiso 1 1 calc R U . . .
H16C H 0.364254 0.264567 0.340575 0.052 Uiso 1 1 calc R U . . .
C17 C 0.4764(6) 0.3615(4) 0.1888(4) 0.0264(12) Uani 1 1 d . . . . .
H17A H 0.547948 0.318544 0.189577 0.040 Uiso 1 1 calc R U . . .
H17B H 0.494069 0.418064 0.138473 0.040 Uiso 1 1 calc R U . . .
H17C H 0.382194 0.336350 0.190538 0.040 Uiso 1 1 calc R U . . .
C18 C 0.5743(5) 0.4442(3) 0.3926(3) 0.0203(11) Uani 1 1 d . . . . .
H18A H 0.516547 0.387722 0.424444 0.024 Uiso 1 1 calc R U . . .
H18B H 0.509442 0.494361 0.368851 0.024 Uiso 1 1 calc R U . . .
C19 C 0.6668(5) 0.4610(3) 0.4481(3) 0.0199(11) Uani 1 1 d . . . . .
C20 C 0.7471(6) 0.3917(3) 0.5001(3) 0.0173(8) Uani 1 1 d . . . . .
H20A H 0.743318 0.334963 0.499163 0.021 Uiso 1 1 calc R U . . .
C21 C 0.8312(5) 0.4030(3) 0.5523(3) 0.0177(10) Uani 1 1 d . . . . .
C22 C 0.8343(6) 0.4867(3) 0.5536(3) 0.0229(12) Uani 1 1 d . . . . .
H22A H 0.891342 0.495754 0.589682 0.028 Uiso 1 1 calc R U . . .
C23 C 0.7564(6) 0.5551(3) 0.5038(3) 0.0212(9) Uani 1 1 d . . . . .
H23A H 0.759992 0.611311 0.505655 0.025 Uiso 1 1 calc R U . . .
C24 C 0.6699(6) 0.5438(3) 0.4491(3) 0.0211(11) Uani 1 1 d . . . . .
H24A H 0.615745 0.591708 0.414291 0.025 Uiso 1 1 calc R U . . .
C25 C 0.9197(6) 0.3270(3) 0.6053(3) 0.0213(11) Uani 1 1 d . . . . .
H25A H 0.971606 0.301734 0.571586 0.026 Uiso 1 1 calc R U . . .
H25B H 0.989887 0.350152 0.629058 0.026 Uiso 1 1 calc R U . . .
C26 C 0.8641(6) 0.1758(3) 0.7274(3) 0.0220(12) Uani 1 1 d . . . . .
C27 C 1.0072(5) 0.1325(4) 0.7308(3) 0.0287(12) Uani 1 1 d . . . . .
C28 C 1.0110(7) 0.0378(4) 0.8035(4) 0.0339(15) Uani 1 1 d . . . . .
H28A H 0.997886 0.042481 0.855109 0.051 Uiso 1 1 calc R U . . .
H28B H 1.102449 0.011748 0.799823 0.051 Uiso 1 1 calc R U . . .
H28C H 0.934915 -0.000884 0.801727 0.051 Uiso 1 1 calc R U . . .
C29 C 1.1231(7) 0.1928(4) 0.7358(4) 0.0439(17) Uani 1 1 d . . . . .
H29A H 1.098854 0.204945 0.782915 0.066 Uiso 1 1 calc R U . . .
H29B H 1.131762 0.249780 0.685435 0.066 Uiso 1 1 calc R U . . .
H29C H 1.213200 0.162480 0.742189 0.066 Uiso 1 1 calc R U . . .
C30 C 1.0316(8) 0.1193(4) 0.6525(4) 0.0472(18) Uani 1 1 d . . . . .
H30A H 1.034189 0.178035 0.604193 0.071 Uiso 1 1 calc R U . . .
H30B H 0.954397 0.081183 0.650998 0.071 Uiso 1 1 calc R U . . .
H30C H 1.121726 0.090312 0.652660 0.071 Uiso 1 1 calc R U . . .
C31 C 0.7223(5) 0.0630(4) 0.8571(3) 0.0239(11) Uani 1 1 d . . . . .
C32 C 0.6522(6) -0.0165(3) 0.8695(3) 0.0242(12) Uani 1 1 d . . . . .
C33 C 0.6237(6) -0.0835(4) 0.9499(3) 0.0302(13) Uani 1 1 d . . . . .
H33A H 0.577462 -0.138456 0.959430 0.036 Uiso 1 1 calc R U . . .
C34 C 0.6603(6) -0.0720(4) 1.0146(4) 0.0334(15) Uani 1 1 d . . . . .
H34A H 0.639239 -0.118564 1.068678 0.040 Uiso 1 1 calc R U . . .
C35 C 0.7284(6) 0.0071(4) 1.0023(3) 0.0272(12) Uani 1 1 d . . . . .
H35A H 0.753872 0.014140 1.048216 0.033 Uiso 1 1 calc R U . . .
C36 C 0.7605(6) 0.0772(3) 0.9233(3) 0.0241(12) Uani 1 1 d . . . . .
C37 C 0.6034(6) -0.0309(3) 0.7994(4) 0.0288(13) Uani 1 1 d . . . . .
H37A H 0.646918 0.019069 0.747297 0.035 Uiso 1 1 calc R U . . .
C38 C 0.4422(6) -0.0237(4) 0.7988(4) 0.0370(15) Uani 1 1 d . . . . .
H38A H 0.414440 0.032224 0.800840 0.055 Uiso 1 1 calc R U . . .
H38B H 0.395963 -0.075320 0.846589 0.055 Uiso 1 1 calc R U . . .
H38C H 0.413151 -0.023442 0.748608 0.055 Uiso 1 1 calc R U . . .
C39 C 0.6489(10) -0.1200(4) 0.8000(5) 0.060(2) Uani 1 1 d . . . . .
H39A H 0.751782 -0.123833 0.801031 0.089 Uiso 1 1 calc R U . . .
H39B H 0.621131 -0.122460 0.750722 0.089 Uiso 1 1 calc R U . . .
H39C H 0.602769 -0.170565 0.848764 0.089 Uiso 1 1 calc R U . . .
C40 C 0.8308(6) 0.1631(4) 0.9144(3) 0.0268(13) Uani 1 1 d . . . . .
H40A H 0.853572 0.203121 0.854561 0.032 Uiso 1 1 calc R U . . .
C41 C 0.7304(6) 0.2125(4) 0.9488(4) 0.0314(13) Uani 1 1 d . . . . .
H41A H 0.643973 0.225612 0.920431 0.047 Uiso 1 1 calc R U . . .
H41B H 0.776612 0.269040 0.940527 0.047 Uiso 1 1 calc R U . . .
H41C H 0.706328 0.174553 1.007509 0.047 Uiso 1 1 calc R U . . .
C42 C 0.9695(6) 0.1452(4) 0.9552(4) 0.0388(16) Uani 1 1 d . . . . .
H42A H 1.030762 0.111091 0.934276 0.058 Uiso 1 1 calc R U . . .
H42B H 0.949126 0.110316 1.014665 0.058 Uiso 1 1 calc R U . . .
H42C H 1.017277 0.202667 0.942869 0.058 Uiso 1 1 calc R U . . .

loop_
_atom_site_aniso_label
_atom_site_aniso_U_11
_atom_site_aniso_U_22
_atom_site_aniso_U_33
_atom_site_aniso_U_23
_atom_site_aniso_U_13
_atom_site_aniso_U_12
I1 0.0359(2) 0.02924(19) 0.02126(17) -0.00808(15) -0.00279(15) -0.01219(16)
I2 0.02241(19) 0.03268(19) 0.02650(18) -0.01026(15) -0.00627(14) 0.00800(15)
I3 0.0357(2) 0.03003(19) 0.02232(18) -0.00475(16) -0.00004(15) 0.01427(16)
I4 0.0284(2) 0.0338(2) 0.02764(18) -0.00564(17) -0.00766(15) -0.00858(17)
Al1 0.0140(8) 0.0234(7) 0.0159(7) -0.0079(6) -0.0020(6) -0.0016(6)
Al2 0.0161(8) 0.0185(7) 0.0187(8) -0.0023(6) -0.0020(6) 0.0007(6)
N1 0.016(2) 0.024(2) 0.018(2) -0.0117(17) -0.0005(17) -0.0045(17)
N2 0.016(2) 0.025(2) 0.015(2) -0.0091(18) -0.0054(17) 0.0013(18)
N3 0.017(2) 0.021(2) 0.020(2) -0.0040(18) -0.0032(17) -0.0041(18)
N4 0.016(2) 0.019(2) 0.020(2) -0.0028(17) -0.0038(17) 0.0009(18)
C1 0.016(2) 0.028(3) 0.018(2) -0.013(2) -0.0040(19) -0.005(2)
C2 0.013(3) 0.029(3) 0.021(3) -0.012(2) -0.002(2) -0.002(2)
C3 0.026(3) 0.037(3) 0.016(2) -0.010(2) -0.005(2) -0.005(3)
C4 0.032(3) 0.049(4) 0.020(3) -0.020(3) 0.001(3) -0.003(3)
C5 0.027(3) 0.039(3) 0.031(3) -0.025(3) -0.003(2) 0.010(3)
C6 0.018(3) 0.035(3) 0.025(3) -0.015(2) -0.003(2) 0.001(2)
C7 0.022(3) 0.030(3) 0.018(3) -0.010(2) -0.001(2) 0.001(2)
C8 0.031(3) 0.036(3) 0.037(3) -0.021(3) -0.006(3) 0.005(3)
C9 0.035(3) 0.025(3) 0.034(3) -0.011(2) -0.013(3) 0.000(3)
C10 0.040(4) 0.028(3) 0.039(3) -0.021(3) -0.006(3) 0.004(3)
C11 0.128(8) 0.030(4) 0.059(5) -0.020(4) -0.022(5) 0.002(4)
C12 0.050(5) 0.088(6) 0.030(4) -0.016(4) -0.011(3) 0.046(4)
C13 0.013(3) 0.014(2) 0.020(3) -0.0045(19) -0.003(2) -0.0016(19)
C14 0.019(3) 0.029(3) 0.021(2) -0.008(2) -0.0050(19) -0.008(2)
C15 0.016(3) 0.052(4) 0.037(3) -0.024(3) -0.006(2) -0.001(3)
C16 0.033(3) 0.034(3) 0.034(3) -0.012(3) 0.000(3) -0.015(3)
C17 0.015(3) 0.042(3) 0.028(3) -0.020(3) -0.005(2) -0.002(2)
C18 0.015(3) 0.026(3) 0.016(2) -0.007(2) 0.001(2) 0.003(2)
C19 0.017(3) 0.024(3) 0.012(2) -0.003(2) 0.0047(19) 0.000(2)
C20 0.017(2) 0.020(2) 0.0128(19) -0.007(2) 0.0035(16) 0.001(2)
C21 0.016(2) 0.022(2) 0.010(2) -0.003(2) 0.0014(19) -0.004(2)
C22 0.021(3) 0.027(3) 0.022(3) -0.013(2) 0.001(2) -0.008(2)
C23 0.024(2) 0.023(3) 0.019(2) -0.012(2) 0.0021(18) -0.006(2)
C24 0.018(3) 0.023(3) 0.015(2) -0.003(2) 0.002(2) -0.002(2)
C25 0.019(3) 0.028(3) 0.016(2) -0.009(2) -0.002(2) -0.008(2)
C26 0.025(3) 0.021(2) 0.017(3) -0.005(2) -0.005(2) 0.001(2)
C27 0.019(3) 0.021(3) 0.030(3) 0.003(2) -0.001(2) 0.005(2)
C28 0.020(3) 0.023(3) 0.043(4) -0.001(3) -0.004(3) 0.013(2)
C29 0.022(3) 0.040(3) 0.049(4) -0.001(3) -0.001(3) 0.007(3)
C30 0.051(4) 0.036(3) 0.044(4) -0.011(3) 0.009(3) 0.014(3)
C31 0.016(2) 0.021(3) 0.024(3) -0.001(2) 0.001(2) 0.001(2)
C32 0.019(3) 0.016(2) 0.029(3) -0.003(2) 0.001(2) 0.009(2)
C33 0.024(3) 0.017(3) 0.034(3) 0.002(2) -0.001(2) 0.005(2)
C34 0.018(3) 0.022(3) 0.035(3) 0.010(2) -0.003(3) -0.006(2)
C35 0.023(3) 0.027(3) 0.023(3) -0.003(2) -0.005(2) -0.001(2)
C36 0.017(3) 0.019(2) 0.023(3) 0.003(2) -0.002(2) 0.006(2)
C37 0.029(3) 0.018(3) 0.034(3) -0.007(2) 0.000(3) -0.005(2)
C38 0.028(3) 0.033(3) 0.037(3) -0.004(3) -0.008(3) -0.011(3)
C39 0.089(6) 0.032(4) 0.064(5) -0.025(4) -0.014(4) 0.014(4)
C40 0.029(3) 0.023(3) 0.019(3) 0.000(2) -0.007(2) -0.001(2)
C41 0.032(3) 0.030(3) 0.029(3) -0.010(3) -0.011(2) -0.001(3)
C42 0.021(3) 0.039(3) 0.049(4) -0.011(3) -0.013(3) -0.003(3)

loop_
_atom_type_symbol
_atom_type_description
_atom_type_scat_dispersion_real
_atom_type_scat_dispersion_imag
_atom_type_scat_source
C C 0.0033 0.0016 'International Tables Vol C Tables 4.2.6.8 and 6.1.1.4'
H H 0.0000 0.0000 'International Tables Vol C Tables 4.2.6.8 and 6.1.1.4'
Al Al 0.0645 0.0514 'International Tables Vol C Tables 4.2.6.8 and 6.1.1.4'
I I -0.4742 1.8119 'International Tables Vol C Tables 4.2.6.8 and 6.1.1.4'
N N 0.0061 0.0033 'International Tables Vol C Tables 4.2.6.8 and 6.1.1.4'

loop_
_geom_angle_atom_site_label_1
_geom_angle_atom_site_label_2
_geom_angle_atom_site_label_3
_geom_angle
_geom_angle_site_symmetry_1
_geom_angle_site_symmetry_3
_geom_angle_publ_flag
N2 Al1 N1 71.16(19) . . ?
N2 Al1 I1 122.28(15) . . ?
N1 Al1 I1 116.57(14) . . ?
N2 Al1 I2 115.19(14) . . ?
N1 Al1 I2 115.08(15) . . ?
I1 Al1 I2 111.22(6) . . ?
N3 Al2 N4 70.25(19) . . ?
N3 Al2 I3 124.33(16) . . ?
N4 Al2 I3 116.44(15) . . ?
N3 Al2 I4 113.87(15) . . ?
N4 Al2 I4 115.45(15) . . ?
I3 Al2 I4 111.00(6) . . ?
C13 N1 C1 131.6(4) . . ?
C1 N1 Al1 137.2(3) . . ?
C13 N2 C18 130.3(4) . . ?
C18 N2 Al1 139.0(3) . . ?
C26 N3 C25 128.6(5) . . ?
C25 N3 Al2 138.5(3) . . ?
C26 N4 C31 129.7(4) . . ?
C31 N4 Al2 137.3(4) . . ?
C6 C1 C2 121.0(5) . . ?
C6 C1 N1 119.7(4) . . ?
C2 C1 N1 119.0(5) . . ?
C3 C2 C1 118.1(5) . . ?
C3 C2 C7 117.8(5) . . ?
C1 C2 C7 124.2(5) . . ?
C4 C3 C2 121.3(5) . . ?
C4 C3 H3A 119.4 . . ?
C2 C3 H3A 119.4 . . ?
C3 C4 C5 119.9(5) . . ?
C3 C4 H4A 120.1 . . ?
C5 C4 H4A 120.1 . . ?
C6 C5 C4 120.4(5) . . ?
C6 C5 H5A 119.8 . . ?
C4 C5 H5A 119.8 . . ?
C5 C6 C1 119.4(5) . . ?
C5 C6 C10 118.9(5) . . ?
C1 C6 C10 121.7(5) . . ?
C8 C7 C9 109.5(5) . . ?
C8 C7 C2 113.3(5) . . ?
C9 C7 C2 110.6(4) . . ?
C8 C7 H7A 107.7 . . ?
C9 C7 H7A 107.7 . . ?
C2 C7 H7A 107.7 . . ?
C7 C8 H8A 109.5 . . ?
C7 C8 H8B 109.5 . . ?
H8A C8 H8B 109.5 . . ?
C7 C8 H8C 109.5 . . ?
H8A C8 H8C 109.5 . . ?
H8B C8 H8C 109.5 . . ?
C7 C9 H9A 109.5 . . ?
C7 C9 H9B 109.5 . . ?
H9A C9 H9B 109.5 . . ?
C7 C9 H9C 109.5 . . ?
H9A C9 H9C 109.5 . . ?
H9B C9 H9C 109.5 . . ?
C11 C10 C6 112.4(6) . . ?
C11 C10 C12 111.3(6) . . ?
C6 C10 C12 109.6(5) . . ?
C11 C10 H10A 107.8 . . ?
C6 C10 H10A 107.8 . . ?
C12 C10 H10A 107.8 . . ?
C10 C11 H11A 109.5 . . ?
C10 C11 H11B 109.5 . . ?
H11A C11 H11B 109.5 . . ?
C10 C11 H11C 109.5 . . ?
H11A C11 H11C 109.5 . . ?
H11B C11 H11C 109.5 . . ?
C10 C12 H12A 109.5 . . ?
C10 C12 H12B 109.5 . . ?
H12A C12 H12B 109.5 . . ?
C10 C12 H12C 109.5 . . ?
H12A C12 H12C 109.5 . . ?
H12B C12 H12C 109.5 . . ?
N2 C13 N1 108.5(4) . . ?
N2 C13 C14 124.8(4) . . ?
N1 C13 C14 126.4(5) . . ?
C17 C14 C16 108.5(5) . . ?
C17 C14 C15 108.5(4) . . ?
C16 C14 C15 110.8(5) . . ?
C17 C14 C13 113.4(4) . . ?
C16 C14 C13 105.6(4) . . ?
C15 C14 C13 110.0(4) . . ?
C14 C15 H15A 109.5 . . ?
C14 C15 H15B 109.5 . . ?
H15A C15 H15B 109.5 . . ?
C14 C15 H15C 109.5 . . ?
H15A C15 H15C 109.5 . . ?
H15B C15 H15C 109.5 . . ?
C14 C16 H16A 109.5 . . ?
C14 C16 H16B 109.5 . . ?
H16A C16 H16B 109.5 . . ?
C14 C16 H16C 109.5 . . ?
H16A C16 H16C 109.5 . . ?
H16B C16 H16C 109.5 . . ?
C14 C17 H17A 109.5 . . ?
C14 C17 H17B 109.5 . . ?
H17A C17 H17B 109.5 . . ?
C14 C17 H17C 109.5 . . ?
H17A C17 H17C 109.5 . . ?
H17B C17 H17C 109.5 . . ?
N2 C18 C19 108.9(4) . . ?
N2 C18 H18A 109.9 . . ?
C19 C18 H18A 109.9 . . ?
N2 C18 H18B 109.9 . . ?
C19 C18 H18B 109.9 . . ?
H18A C18 H18B 108.3 . . ?
C24 C19 C20 119.8(5) . . ?
C24 C19 C18 120.5(5) . . ?
C20 C19 C18 119.7(5) . . ?
C21 C20 C19 122.0(4) . . ?
C21 C20 H20A 119.0 . . ?
C19 C20 H20A 119.0 . . ?
C20 C21 C22 118.3(5) . . ?
C20 C21 C25 120.1(4) . . ?
C22 C21 C25 121.6(5) . . ?
C23 C22 C21 120.7(5) . . ?
C23 C22 H22A 119.6 . . ?
C21 C22 H22A 119.6 . . ?
C22 C23 C24 121.1(4) . . ?
C22 C23 H23A 119.4 . . ?
C24 C23 H23A 119.4 . . ?
C19 C24 C23 118.0(5) . . ?
C19 C24 H24A 121.0 . . ?
C23 C24 H24A 121.0 . . ?
N3 C25 C21 109.9(4) . . ?
N3 C25 H25A 109.7 . . ?
C21 C25 H25A 109.7 . . ?
N3 C25 H25B 109.7 . . ?
C21 C25 H25B 109.7 . . ?
H25A C25 H25B 108.2 . . ?
N3 C26 N4 106.1(5) . . ?
N3 C26 C27 127.0(5) . . ?
N4 C26 C27 126.4(4) . . ?
C29 C27 C26 110.0(5) . . ?
C29 C27 C28 108.9(5) . . ?
C26 C27 C28 113.4(4) . . ?
C29 C27 C30 111.8(5) . . ?
C26 C27 C30 106.6(5) . . ?
C28 C27 C30 106.1(5) . . ?
C27 C28 H28A 109.5 . . ?
C27 C28 H28B 109.5 . . ?
H28A C28 H28B 109.5 . . ?
C27 C28 H28C 109.5 . . ?
H28A C28 H28C 109.5 . . ?
H28B C28 H28C 109.5 . . ?
C27 C29 H29A 109.5 . . ?
C27 C29 H29B 109.5 . . ?
H29A C29 H29B 109.5 . . ?
C27 C29 H29C 109.5 . . ?
H29A C29 H29C 109.5 . . ?
H29B C29 H29C 109.5 . . ?
C27 C30 H30A 109.5 . . ?
C27 C30 H30B 109.5 . . ?
H30A C30 H30B 109.5 . . ?
C27 C30 H30C 109.5 . . ?
H30A C30 H30C 109.5 . . ?
H30B C30 H30C 109.5 . . ?
C32 C31 C36 121.6(5) . . ?
C32 C31 N4 118.0(5) . . ?
C36 C31 N4 120.0(5) . . ?
C31 C32 C33 118.0(6) . . ?
C31 C32 C37 122.4(5) . . ?
C33 C32 C37 119.6(5) . . ?
C34 C33 C32 121.6(6) . . ?
C34 C33 H33A 119.2 . . ?
C32 C33 H33A 119.2 . . ?
C33 C34 C35 120.3(5) . . ?
C33 C34 H34A 119.9 . . ?
C35 C34 H34A 119.9 . . ?
C34 C35 C36 121.3(6) . . ?
C34 C35 H35A 119.4 . . ?
C36 C35 H35A 119.4 . . ?
C35 C36 C31 117.2(5) . . ?
C35 C36 C40 118.6(5) . . ?
C31 C36 C40 124.3(4) . . ?
C32 C37 C39 113.9(5) . . ?
C32 C37 C38 110.0(5) . . ?
C39 C37 C38 110.5(6) . . ?
C32 C37 H37A 107.4 . . ?
C39 C37 H37A 107.4 . . ?
C38 C37 H37A 107.4 . . ?
C37 C38 H38A 109.5 . . ?
C37 C38 H38B 109.5 . . ?
H38A C38 H38B 109.5 . . ?
C37 C38 H38C 109.5 . . ?
H38A C38 H38C 109.5 . . ?
H38B C38 H38C 109.5 . . ?
C37 C39 H39A 109.5 . . ?
C37 C39 H39B 109.5 . . ?
H39A C39 H39B 109.5 . . ?
C37 C39 H39C 109.5 . . ?
H39A C39 H39C 109.5 . . ?
H39B C39 H39C 109.5 . . ?
C36 C40 C41 110.7(4) . . ?
C36 C40 C42 111.8(5) . . ?
C41 C40 C42 110.6(5) . . ?
C36 C40 H40A 107.9 . . ?
C41 C40 H40A 107.9 . . ?
C42 C40 H40A 107.9 . . ?
C40 C41 H41A 109.5 . . ?
C40 C41 H41B 109.5 . . ?
H41A C41 H41B 109.5 . . ?
C40 C41 H41C 109.5 . . ?
H41A C41 H41C 109.5 . . ?
H41B C41 H41C 109.5 . . ?
C40 C42 H42A 109.5 . . ?
C40 C42 H42B 109.5 . . ?
H42A C42 H42B 109.5 . . ?
C40 C42 H42C 109.5 . . ?
H42A C42 H42C 109.5 . . ?
H42B C42 H42C 109.5 . . ?

loop_
_geom_bond_atom_site_label_1
_geom_bond_atom_site_label_2
_geom_bond_distance
_geom_bond_site_symmetry_2
_geom_bond_publ_flag
I1 Al1 2.4752(15) . ?
I2 Al1 2.5209(15) . ?
I3 Al2 2.5053(17) . ?
I4 Al2 2.5226(17) . ?
Al1 N2 1.874(4) . ?
Al1 N1 1.895(4) . ?
Al2 N3 1.868(5) . ?
Al2 N4 1.884(4) . ?
N1 C13 1.355(7) . ?
N1 C1 1.438(6) . ?
N2 C13 1.349(7) . ?
N2 C18 1.471(6) . ?
N3 C26 1.334(7) . ?
N3 C25 1.467(6) . ?
N4 C26 1.367(7) . ?
N4 C31 1.443(6) . ?
C1 C6 1.394(8) . ?
C1 C2 1.408(7) . ?
C2 C3 1.394(7) . ?
C2 C7 1.532(8) . ?
C3 C4 1.383(9) . ?
C3 H3A 0.9500 . ?
C4 C5 1.393(8) . ?
C4 H4A 0.9500 . ?
C5 C6 1.386(8) . ?
C5 H5A 0.9500 . ?
C6 C10 1.525(8) . ?
C7 C8 1.523(8) . ?
C7 C9 1.527(8) . ?
C7 H7A 1.0000 . ?
C8 H8A 0.9800 . ?
C8 H8B 0.9800 . ?
C8 H8C 0.9800 . ?
C9 H9A 0.9800 . ?
C9 H9B 0.9800 . ?
C9 H9C 0.9800 . ?
C10 C11 1.514(9) . ?
C10 C12 1.526(10) . ?
C10 H10A 1.0000 . ?
C11 H11A 0.9800 . ?
C11 H11B 0.9800 . ?
C11 H11C 0.9800 . ?
C12 H12A 0.9800 . ?
C12 H12B 0.9800 . ?
C12 H12C 0.9800 . ?
C13 C14 1.550(7) . ?
C14 C17 1.515(8) . ?
C14 C16 1.525(7) . ?
C14 C15 1.539(8) . ?
C15 H15A 0.9800 . ?
C15 H15B 0.9800 . ?
C15 H15C 0.9800 . ?
C16 H16A 0.9800 . ?
C16 H16B 0.9800 . ?
C16 H16C 0.9800 . ?
C17 H17A 0.9800 . ?
C17 H17B 0.9800 . ?
C17 H17C 0.9800 . ?
C18 C19 1.513(7) . ?
C18 H18A 0.9900 . ?
C18 H18B 0.9900 . ?
C19 C24 1.383(8) . ?
C19 C20 1.396(8) . ?
C20 C21 1.370(8) . ?
C20 H20A 0.9500 . ?
C21 C22 1.400(7) . ?
C21 C25 1.509(7) . ?
C22 C23 1.360(8) . ?
C22 H22A 0.9500 . ?
C23 C24 1.422(8) . ?
C23 H23A 0.9500 . ?
C24 H24A 0.9500 . ?
C25 H25A 0.9900 . ?
C25 H25B 0.9900 . ?
C26 C27 1.528(7) . ?
C27 C29 1.525(9) . ?
C27 C28 1.544(7) . ?
C27 C30 1.544(9) . ?
C28 H28A 0.9800 . ?
C28 H28B 0.9800 . ?
C28 H28C 0.9800 . ?
C29 H29A 0.9800 . ?
C29 H29B 0.9800 . ?
C29 H29C 0.9800 . ?
C30 H30A 0.9800 . ?
C30 H30B 0.9800 . ?
C30 H30C 0.9800 . ?
C31 C32 1.396(8) . ?
C31 C36 1.409(8) . ?
C32 C33 1.398(7) . ?
C32 C37 1.514(8) . ?
C33 C34 1.354(9) . ?
C33 H33A 0.9500 . ?
C34 C35 1.382(8) . ?
C34 H34A 0.9500 . ?
C35 C36 1.401(7) . ?
C35 H35A 0.9500 . ?
C36 C40 1.510(8) . ?
C37 C39 1.535(9) . ?
C37 C38 1.535(8) . ?
C37 H37A 1.0000 . ?
C38 H38A 0.9800 . ?
C38 H38B 0.9800 . ?
C38 H38C 0.9800 . ?
C39 H39A 0.9800 . ?
C39 H39B 0.9800 . ?
C39 H39C 0.9800 . ?
C40 C41 1.528(9) . ?
C40 C42 1.532(7) . ?
C40 H40A 1.0000 . ?
C41 H41A 0.9800 . ?
C41 H41B 0.9800 . ?
C41 H41C 0.9800 . ?
C42 H42A 0.9800 . ?
C42 H42B 0.9800 . ?
C42 H42C 0.9800 . ?
